data_4321666
loop_
_publ_author_name
'Paul G. Jene'
'James A. Ibers'

_publ_section_title
;
 Syntheses and Structural Characterization of the (OCnOPor) Capped
 Porphyrins: Co(OC2OPor).CH2Cl2, Co(OC2OPor)(NO)out.0.46CHCl3,
 Co(OC3OPor).CHCl3, and Co(OC3OPor)(MeIm).3C7H8
;
_journal_name_full 'Inorganic Chemistry'
_journal_page_first 5796
_journal_page_last 5802
_journal_paper_doi 10.1021/ic0006753
_journal_volume 39
_journal_year 2000
_chemical_formula_moiety 'C58 H42 Co N4 O8'
_chemical_formula_sum 'C59 H44 Cl2 Co N4 O8'
_chemical_formula_weight 1066.81
_chemical_name_systematic
; 
 ? 
;
_space_group_IT_number 2
_symmetry_cell_setting triclinic
_symmetry_space_group_name_Hall '-P 1'
_symmetry_space_group_name_H-M 'P -1'
_atom_sites_solution_hydrogens geom
_atom_sites_solution_primary direct
_atom_sites_solution_secondary difmap
_audit_creation_method SHELXL-97
_cell_angle_alpha 104.453(1)
_cell_angle_beta 92.752(1)
_cell_angle_gamma 90.983(1)
_cell_formula_units_Z 2
_cell_length_a 8.824(1)
_cell_length_b 16.674(1)
_cell_length_c 16.836(1)
_cell_measurement_reflns_used 6182
_cell_measurement_temperature 153(2)
_cell_measurement_theta_max 56.857
_cell_measurement_theta_min 5.005
_cell_volume 2394.9(3)
_computing_cell_refinement 'SMART version 5.054 (Bruker, 1998)'
_computing_data_collection 'SMART version 5.054 (Bruker, 1998)'
_computing_data_reduction 'SAINT-Plus version 6.02a (Bruker, 1999)'
_computing_molecular_graphics 'SHELXTL 5.101 (Sheldrick, 1999)'
_computing_publication_material 'SHELXTL 5.101 (Sheldrick, 1999)'
_computing_structure_refinement 'SHELXL-97 (Sheldrick, 1997)'
_computing_structure_solution 'SHELXS-97 (Sheldrick, 1990)'
_diffrn_ambient_temperature 153(2)
_diffrn_measured_fraction_theta_full 0.998
_diffrn_measured_fraction_theta_max 0.998
_diffrn_measurement_device_type 'Bruker Smart 1000 CCD'
_diffrn_measurement_method \w
_diffrn_radiation_monochromator graphite
_diffrn_radiation_source 'standard-focus sealed tube'
_diffrn_radiation_type MoK\a
_diffrn_radiation_wavelength 0.71073
_diffrn_reflns_av_R_equivalents 0.0225
_diffrn_reflns_av_sigmaI/netI 0.0194
_diffrn_reflns_limit_h_max 10
_diffrn_reflns_limit_h_min -10
_diffrn_reflns_limit_k_max 20
_diffrn_reflns_limit_k_min -20
_diffrn_reflns_limit_l_max 20
_diffrn_reflns_limit_l_min -20
_diffrn_reflns_number 28571
_diffrn_reflns_theta_full 25.50
_diffrn_reflns_theta_max 25.50
_diffrn_reflns_theta_min 1.25
_diffrn_standards_decay_% <2
_exptl_absorpt_coefficient_mu 0.535
_exptl_absorpt_correction_T_max 0.878
_exptl_absorpt_correction_T_min 0.837
_exptl_absorpt_correction_type numerical
_exptl_absorpt_process_details 'face indexed (Sheldrick, 1997)'
_exptl_crystal_colour purple
_exptl_crystal_density_diffrn 1.479
_exptl_crystal_density_method 'not measured'
_exptl_crystal_description 'rectangular block'
_exptl_crystal_F_000 1102
_exptl_crystal_size_max 0.35
_exptl_crystal_size_mid 0.33
_exptl_crystal_size_min 0.26
_refine_diff_density_max 1.12
_refine_diff_density_min -0.36
_refine_diff_density_rms 0.07
_refine_ls_extinction_method none
_refine_ls_goodness_of_fit_ref 1.89
_refine_ls_hydrogen_treatment constr
_refine_ls_matrix_type full
_refine_ls_number_parameters 667
_refine_ls_number_reflns 8896
_refine_ls_number_restraints 0
_refine_ls_restrained_S_all 1.89
_refine_ls_R_factor_all 0.0463
_refine_ls_R_factor_gt 0.041
_refine_ls_shift/su_max 0.001
_refine_ls_shift/su_mean 0.000
_refine_ls_structure_factor_coef Fsqd
_refine_ls_weighting_details
; calc 
w = 1/[\s^2^(Fo^2^)+(0.04Fo^2^)^2^] 
;
_refine_ls_weighting_scheme calc
_refine_ls_wR_factor_gt 0.111
_refine_ls_wR_factor_ref 0.113
_reflns_number_gt 7836
_reflns_number_total 8896
_reflns_threshold_expression 'I > 2sigma(I)'
_cod_data_source_file ic0006753_1.cif
_cod_data_source_block cmpd1
_cod_original_cell_volume 2394.8(2)
_cod_database_code 4321666

loop_
_symmetry_equiv_pos_as_xyz
'x, y, z'
'-x, -y, -z'

loop_
_atom_site_label
_atom_site_type_symbol
_atom_site_fract_x
_atom_site_fract_y
_atom_site_fract_z
_atom_site_U_iso_or_equiv
_atom_site_adp_type
_atom_site_occupancy
_atom_site_symmetry_multiplicity
_atom_site_calc_flag
_atom_site_refinement_flags
_atom_site_disorder_assembly
_atom_site_disorder_group
Co1 Co 0.47407(3) 0.283849(14) 0.272592(15) 0.01990(9) Uani 1 1 d . . .
N1 N 0.46672(17) 0.32419(9) 0.17255(9) 0.0222(3) Uani 1 1 d . . .
N2 N 0.33962(17) 0.18913(10) 0.21715(10) 0.0217(3) Uani 1 1 d . . .
N3 N 0.47090(17) 0.24769(10) 0.37493(10) 0.0225(3) Uani 1 1 d . . .
N4 N 0.61192(17) 0.37747(9) 0.32717(10) 0.0219(3) Uani 1 1 d . . .
C1 C 0.5375(2) 0.39466(12) 0.16045(12) 0.0237(4) Uani 1 1 d . . .
C2 C 0.4913(2) 0.40632(12) 0.08112(12) 0.0275(4) Uani 1 1 d . . .
H2A H 0.5222 0.4508 0.0590 0.033 Uiso 1 1 calc R . .
C3 C 0.3969(2) 0.34294(12) 0.04413(12) 0.0266(4) Uani 1 1 d . . .
H3A H 0.3481 0.3340 -0.0090 0.032 Uiso 1 1 calc R . .
C4 C 0.3832(2) 0.29111(12) 0.10002(11) 0.0225(4) Uani 1 1 d . . .
C5 C 0.2989(2) 0.21705(12) 0.08093(12) 0.0227(4) Uani 1 1 d . . .
C6 C 0.2803(2) 0.16949(11) 0.13723(12) 0.0220(4) Uani 1 1 d . . .
C7 C 0.1971(2) 0.09141(12) 0.11844(12) 0.0264(4) Uani 1 1 d . . .
H7A H 0.1448 0.0651 0.0677 0.032 Uiso 1 1 calc R . .
C8 C 0.2078(2) 0.06288(12) 0.18671(12) 0.0258(4) Uani 1 1 d . . .
H8A H 0.1652 0.0122 0.1928 0.031 Uiso 1 1 calc R . .
C9 C 0.2948(2) 0.12284(12) 0.24803(12) 0.0230(4) Uani 1 1 d . . .
C10 C 0.3251(2) 0.11596(12) 0.32727(12) 0.0236(4) Uani 1 1 d . . .
C11 C 0.3995(2) 0.17774(12) 0.38772(12) 0.0235(4) Uani 1 1 d . . .
C12 C 0.4153(2) 0.17647(13) 0.47242(12) 0.0279(4) Uani 1 1 d . . .
H12A H 0.3753 0.1353 0.4963 0.033 Uiso 1 1 calc R . .
C13 C 0.4982(2) 0.24521(12) 0.51197(12) 0.0277(4) Uani 1 1 d . . .
H13A H 0.5259 0.2619 0.5691 0.033 Uiso 1 1 calc R . .
C14 C 0.5360(2) 0.28779(12) 0.45164(12) 0.0233(4) Uani 1 1 d . . .
C15 C 0.6349(2) 0.35616(12) 0.46715(12) 0.0239(4) Uani 1 1 d . . .
C16 C 0.6729(2) 0.39562(12) 0.40742(12) 0.0238(4) Uani 1 1 d . . .
C17 C 0.7806(2) 0.46409(12) 0.42159(12) 0.0278(4) Uani 1 1 d . . .
H17A H 0.8388 0.4877 0.4711 0.033 Uiso 1 1 calc R . .
C18 C 0.7829(2) 0.48825(13) 0.35115(12) 0.0300(5) Uani 1 1 d . . .
H18A H 0.8443 0.5319 0.3415 0.036 Uiso 1 1 calc R . .
C19 C 0.6761(2) 0.43621(12) 0.29331(12) 0.0243(4) Uani 1 1 d . . .
C20 C 0.6392(2) 0.44701(12) 0.21546(12) 0.0260(4) Uani 1 1 d . . .
C21 C 0.2357(2) 0.18334(12) -0.00529(12) 0.0237(4) Uani 1 1 d . . .
C22 C 0.0794(2) 0.17390(12) -0.02504(13) 0.0276(4) Uani 1 1 d . . .
H22A H 0.0100 0.1930 0.0165 0.033 Uiso 1 1 calc R . .
C23 C 0.0254(2) 0.13702(13) -0.10451(13) 0.0302(5) Uani 1 1 d . . .
H23A H -0.0810 0.1312 -0.1171 0.036 Uiso 1 1 calc R . .
C24 C 0.1247(2) 0.10840(12) -0.16601(13) 0.0302(5) Uani 1 1 d . . .
H24A H 0.0865 0.0819 -0.2201 0.036 Uiso 1 1 calc R . .
C25 C 0.2793(2) 0.11852(12) -0.14831(12) 0.0276(4) Uani 1 1 d . . .
H25A H 0.3480 0.0999 -0.1904 0.033 Uiso 1 1 calc R . .
C26 C 0.3341(2) 0.15606(11) -0.06883(12) 0.0236(4) Uani 1 1 d . . .
C27 C 0.2826(2) 0.03664(12) 0.34934(12) 0.0246(4) Uani 1 1 d . . .
C28 C 0.1387(2) 0.02027(14) 0.37239(14) 0.0351(5) Uani 1 1 d . . .
H28A H 0.0617 0.0595 0.3730 0.042 Uiso 1 1 calc R . .
C29 C 0.1057(2) -0.05309(14) 0.39464(15) 0.0379(5) Uani 1 1 d . . .
H29A H 0.0068 -0.0634 0.4105 0.046 Uiso 1 1 calc R . .
C30 C 0.2161(3) -0.11036(13) 0.39355(14) 0.0364(5) Uani 1 1 d . . .
H30A H 0.1935 -0.1605 0.4083 0.044 Uiso 1 1 calc R . .
C31 C 0.3604(2) -0.09484(13) 0.37087(13) 0.0332(5) Uani 1 1 d . . .
H31A H 0.4372 -0.1342 0.3703 0.040 Uiso 1 1 calc R . .
C32 C 0.3924(2) -0.02187(12) 0.34906(12) 0.0272(4) Uani 1 1 d . . .
C33 C 0.7040(2) 0.38825(12) 0.55242(12) 0.0250(4) Uani 1 1 d . . .
C34 C 0.6494(2) 0.45924(13) 0.60385(13) 0.0338(5) Uani 1 1 d . . .
H34A H 0.5691 0.4876 0.5843 0.041 Uiso 1 1 calc R . .
C35 C 0.7110(2) 0.48937(15) 0.68371(14) 0.0384(5) Uani 1 1 d . . .
H35A H 0.6743 0.5385 0.7182 0.046 Uiso 1 1 calc R . .
C36 C 0.8268(2) 0.44670(14) 0.71240(13) 0.0353(5) Uani 1 1 d . . .
H36A H 0.8678 0.4663 0.7672 0.042 Uiso 1 1 calc R . .
C37 C 0.8826(2) 0.37677(13) 0.66253(13) 0.0314(5) Uani 1 1 d . . .
H37A H 0.9620 0.3481 0.6826 0.038 Uiso 1 1 calc R . .
C38 C 0.8224(2) 0.34783(12) 0.58214(12) 0.0254(4) Uani 1 1 d . . .
C39 C 0.7066(2) 0.52146(13) 0.19372(12) 0.0296(5) Uani 1 1 d . . .
C40 C 0.6675(3) 0.60047(13) 0.23703(14) 0.0366(5) Uani 1 1 d . . .
H40A H 0.5950 0.6059 0.2778 0.044 Uiso 1 1 calc R . .
C41 C 0.7319(3) 0.67152(14) 0.22194(15) 0.0418(6) Uani 1 1 d . . .
H41A H 0.7034 0.7247 0.2520 0.050 Uiso 1 1 calc R . .
C42 C 0.8382(3) 0.66405(14) 0.16269(15) 0.0408(6) Uani 1 1 d . . .
H42A H 0.8844 0.7122 0.1527 0.049 Uiso 1 1 calc R . .
C43 C 0.8764(3) 0.58728(14) 0.11876(14) 0.0367(5) Uani 1 1 d . . .
H43A H 0.9490 0.5825 0.0781 0.044 Uiso 1 1 calc R . .
C44 C 0.8107(2) 0.51590(13) 0.13265(13) 0.0302(5) Uani 1 1 d . . .
C45 C 0.5807(2) 0.10102(12) -0.05636(13) 0.0289(4) Uani 1 1 d . . .
H45A H 0.6704 0.1066 -0.0879 0.035 Uiso 1 1 calc R . .
H45B H 0.5225 0.0502 -0.0859 0.035 Uiso 1 1 calc R . .
C46 C 0.6320(2) 0.09357(12) 0.02761(13) 0.0296(5) Uani 1 1 d . . .
H46A H 0.5434 0.0918 0.0611 0.036 Uiso 1 1 calc R . .
H46B H 0.6888 0.0421 0.0236 0.036 Uiso 1 1 calc R . .
C47 C 0.6552(2) 0.00486(14) 0.38646(14) 0.0341(5) Uani 1 1 d . . .
H47A H 0.7182 -0.0449 0.3769 0.041 Uiso 1 1 calc R . .
H47B H 0.6132 0.0134 0.4413 0.041 Uiso 1 1 calc R . .
C48 C 0.7492(2) 0.07890(14) 0.38246(13) 0.0333(5) Uani 1 1 d . . .
H48A H 0.6852 0.1280 0.3886 0.040 Uiso 1 1 calc R . .
H48B H 0.8300 0.0908 0.4270 0.040 Uiso 1 1 calc R . .
C49 C 1.0327(2) 0.27717(13) 0.51376(13) 0.0310(5) Uani 1 1 d . . .
H49A H 1.0815 0.2273 0.5238 0.037 Uiso 1 1 calc R . .
H49B H 1.0857 0.3268 0.5498 0.037 Uiso 1 1 calc R . .
C50 C 1.0441(2) 0.27856(13) 0.42525(13) 0.0321(5) Uani 1 1 d . . .
H50A H 0.9853 0.3244 0.4129 0.038 Uiso 1 1 calc R . .
H50B H 1.1512 0.2858 0.4128 0.038 Uiso 1 1 calc R . .
C51 C 0.9916(2) 0.40956(14) 0.09293(13) 0.0343(5) Uani 1 1 d . . .
H51A H 1.0656 0.4569 0.1075 0.041 Uiso 1 1 calc R . .
H51B H 1.0203 0.3720 0.0408 0.041 Uiso 1 1 calc R . .
C52 C 0.9963(2) 0.36445(13) 0.15906(13) 0.0296(5) Uani 1 1 d . . .
H52A H 1.1006 0.3468 0.1691 0.035 Uiso 1 1 calc R . .
H52B H 0.9615 0.3999 0.2109 0.035 Uiso 1 1 calc R . .
C53 C 0.7853(2) 0.17051(12) 0.14295(12) 0.0276(4) Uani 1 1 d . . .
C54 C 0.7628(2) 0.11268(12) 0.18763(13) 0.0290(5) Uani 1 1 d . . .
H54A H 0.7007 0.0646 0.1645 0.035 Uiso 1 1 calc R . .
C55 C 0.8302(2) 0.12406(12) 0.26592(13) 0.0270(4) Uani 1 1 d . . .
C56 C 0.9191(2) 0.19469(12) 0.30080(12) 0.0274(4) Uani 1 1 d . . .
C57 C 0.9422(2) 0.25302(12) 0.25645(12) 0.0291(5) Uani 1 1 d . . .
H57A H 1.0036 0.3013 0.2800 0.035 Uiso 1 1 calc R . .
C58 C 0.8765(2) 0.24147(12) 0.17807(12) 0.0271(4) Uani 1 1 d . . .
C59 C 0.7100(3) 0.30795(16) 0.90278(16) 0.0534(7) Uani 1 1 d . . .
H59A H 0.6305 0.2906 0.9352 0.064 Uiso 1 1 calc R . .
H59B H 0.8093 0.3071 0.9324 0.064 Uiso 1 1 calc R . .
O1 O 0.48803(14) 0.17116(8) -0.05118(9) 0.0277(3) Uani 1 1 d . . .
O2 O 0.72705(16) 0.16393(9) 0.06413(9) 0.0324(3) Uani 1 1 d . . .
O3 O 0.53386(15) -0.00636(9) 0.32405(9) 0.0337(3) Uani 1 1 d . . .
O4 O 0.81440(15) 0.06011(8) 0.30418(8) 0.0290(3) Uani 1 1 d . . .
O5 O 0.87493(15) 0.27621(8) 0.53204(9) 0.0311(3) Uani 1 1 d . . .
O6 O 0.98248(17) 0.20019(8) 0.37835(9) 0.0326(3) Uani 1 1 d . . .
O7 O 0.84209(17) 0.43934(9) 0.08218(9) 0.0347(3) Uani 1 1 d . . .
O8 O 0.89598(16) 0.29428(9) 0.12887(9) 0.0325(3) Uani 1 1 d . . .
Cl1 Cl 0.67665(8) 0.40915(4) 0.89457(4) 0.05128(17) Uani 1 1 d . . .
Cl2 Cl 0.70949(10) 0.23756(5) 0.80586(5) 0.0655(2) Uani 1 1 d . . .

loop_
_atom_site_aniso_label
_atom_site_aniso_U_11
_atom_site_aniso_U_22
_atom_site_aniso_U_33
_atom_site_aniso_U_23
_atom_site_aniso_U_13
_atom_site_aniso_U_12
Co1 0.02198(15) 0.01764(15) 0.01965(15) 0.00421(11) 0.00028(10) -0.00247(10)
N1 0.0248(8) 0.0187(8) 0.0217(9) 0.0022(7) 0.0018(6) -0.0027(6)
N2 0.0232(8) 0.0208(8) 0.0220(8) 0.0066(7) 0.0030(6) 0.0004(6)
N3 0.0223(8) 0.0200(8) 0.0241(9) 0.0041(7) 0.0012(6) -0.0021(6)
N4 0.0251(8) 0.0200(8) 0.0209(8) 0.0060(7) 0.0005(6) -0.0003(6)
C1 0.0297(10) 0.0194(10) 0.0218(10) 0.0050(8) 0.0017(8) -0.0033(8)
C2 0.0359(11) 0.0235(10) 0.0236(10) 0.0080(8) -0.0011(8) -0.0057(8)
C3 0.0316(10) 0.0244(10) 0.0233(10) 0.0061(8) -0.0023(8) -0.0033(8)
C4 0.0222(9) 0.0231(10) 0.0205(10) 0.0025(8) 0.0015(7) -0.0005(8)
C5 0.0218(9) 0.0226(10) 0.0219(10) 0.0019(8) 0.0029(7) -0.0007(7)
C6 0.0212(9) 0.0192(10) 0.0236(10) 0.0017(8) 0.0015(7) -0.0016(7)
C7 0.0272(10) 0.0228(10) 0.0261(11) 0.0006(8) 0.0001(8) -0.0059(8)
C8 0.0285(10) 0.0195(10) 0.0280(11) 0.0037(8) 0.0017(8) -0.0056(8)
C9 0.0219(9) 0.0197(10) 0.0268(11) 0.0045(8) 0.0030(8) -0.0010(7)
C10 0.0204(9) 0.0222(10) 0.0289(11) 0.0078(8) 0.0025(8) -0.0009(7)
C11 0.0221(9) 0.0219(10) 0.0288(11) 0.0107(8) 0.0018(8) 0.0019(7)
C12 0.0297(10) 0.0278(11) 0.0288(11) 0.0123(9) 0.0004(8) -0.0027(8)
C13 0.0327(11) 0.0265(11) 0.0241(11) 0.0071(8) -0.0010(8) -0.0022(8)
C14 0.0256(9) 0.0221(10) 0.0215(10) 0.0047(8) -0.0008(8) 0.0014(8)
C15 0.0264(9) 0.0215(10) 0.0227(10) 0.0043(8) -0.0018(8) 0.0017(8)
C16 0.0246(9) 0.0205(10) 0.0248(10) 0.0032(8) -0.0004(8) -0.0012(8)
C17 0.0310(10) 0.0263(11) 0.0250(11) 0.0056(8) -0.0033(8) -0.0069(8)
C18 0.0364(11) 0.0250(11) 0.0273(11) 0.0057(9) -0.0018(9) -0.0112(9)
C19 0.0277(10) 0.0198(10) 0.0237(10) 0.0029(8) 0.0010(8) -0.0036(8)
C20 0.0321(10) 0.0213(10) 0.0245(11) 0.0060(8) 0.0015(8) -0.0050(8)
C21 0.0275(10) 0.0201(10) 0.0229(10) 0.0047(8) -0.0008(8) -0.0057(8)
C22 0.0251(10) 0.0248(10) 0.0304(11) 0.0021(9) 0.0037(8) -0.0027(8)
C23 0.0244(10) 0.0281(11) 0.0353(12) 0.0045(9) -0.0061(9) -0.0065(8)
C24 0.0359(11) 0.0249(11) 0.0255(11) 0.0000(9) -0.0062(9) -0.0012(9)
C25 0.0345(11) 0.0231(10) 0.0240(11) 0.0032(8) 0.0040(8) 0.0001(8)
C26 0.0245(9) 0.0183(10) 0.0279(11) 0.0059(8) 0.0002(8) -0.0029(7)
C27 0.0273(10) 0.0217(10) 0.0253(10) 0.0079(8) -0.0028(8) -0.0051(8)
C28 0.0287(11) 0.0350(12) 0.0460(14) 0.0187(10) 0.0008(9) -0.0018(9)
C29 0.0279(11) 0.0438(14) 0.0478(14) 0.0233(11) -0.0007(10) -0.0102(10)
C30 0.0500(13) 0.0250(11) 0.0360(13) 0.0129(10) -0.0038(10) -0.0110(10)
C31 0.0407(12) 0.0257(11) 0.0347(12) 0.0105(9) 0.0013(9) 0.0029(9)
C32 0.0302(10) 0.0262(11) 0.0249(11) 0.0063(8) 0.0003(8) -0.0032(8)
C33 0.0287(10) 0.0235(10) 0.0228(10) 0.0062(8) 0.0008(8) -0.0045(8)
C34 0.0342(11) 0.0316(12) 0.0331(12) 0.0040(9) -0.0009(9) 0.0023(9)
C35 0.0377(12) 0.0389(13) 0.0296(12) -0.0077(10) 0.0004(9) -0.0010(10)
C36 0.0344(11) 0.0471(14) 0.0213(11) 0.0038(10) -0.0010(9) -0.0095(10)
C37 0.0303(10) 0.0374(12) 0.0293(11) 0.0147(9) -0.0036(9) -0.0058(9)
C38 0.0287(10) 0.0210(10) 0.0261(11) 0.0052(8) 0.0016(8) -0.0048(8)
C39 0.0389(11) 0.0248(11) 0.0248(11) 0.0085(9) -0.0095(9) -0.0113(9)
C40 0.0435(12) 0.0306(12) 0.0351(12) 0.0089(10) -0.0029(10) -0.0080(10)
C41 0.0517(14) 0.0231(12) 0.0494(15) 0.0094(10) -0.0088(11) -0.0071(10)
C42 0.0476(13) 0.0331(13) 0.0462(14) 0.0218(11) -0.0113(11) -0.0153(10)
C43 0.0420(12) 0.0378(13) 0.0343(12) 0.0192(10) -0.0062(10) -0.0118(10)
C44 0.0377(11) 0.0280(11) 0.0262(11) 0.0116(9) -0.0082(9) -0.0088(9)
C45 0.0254(10) 0.0248(10) 0.0332(12) 0.0005(9) 0.0041(8) 0.0003(8)
C46 0.0284(10) 0.0230(10) 0.0356(12) 0.0041(9) 0.0004(9) -0.0035(8)
C47 0.0297(10) 0.0404(13) 0.0344(12) 0.0137(10) 0.0005(9) 0.0008(9)
C48 0.0338(11) 0.0351(12) 0.0312(12) 0.0077(9) 0.0060(9) -0.0001(9)
C49 0.0256(10) 0.0325(12) 0.0317(12) 0.0025(9) -0.0036(8) 0.0025(8)
C50 0.0318(11) 0.0258(11) 0.0352(12) 0.0018(9) -0.0002(9) -0.0019(9)
C51 0.0390(12) 0.0324(12) 0.0288(12) 0.0023(9) 0.0063(9) -0.0099(9)
C52 0.0318(10) 0.0261(11) 0.0283(11) 0.0023(9) 0.0033(9) -0.0065(8)
C53 0.0258(10) 0.0292(11) 0.0260(11) 0.0039(9) 0.0013(8) -0.0004(8)
C54 0.0243(10) 0.0250(11) 0.0354(12) 0.0040(9) 0.0007(8) -0.0026(8)
C55 0.0259(10) 0.0237(10) 0.0317(11) 0.0070(9) 0.0048(8) 0.0033(8)
C56 0.0278(10) 0.0268(11) 0.0263(11) 0.0037(8) 0.0025(8) 0.0037(8)
C57 0.0307(10) 0.0239(11) 0.0296(11) 0.0007(9) 0.0027(9) -0.0014(8)
C58 0.0288(10) 0.0239(10) 0.0287(11) 0.0064(9) 0.0050(8) 0.0003(8)
C59 0.0730(18) 0.0467(15) 0.0415(15) 0.0135(12) 0.0027(13) -0.0069(13)
O1 0.0227(7) 0.0236(7) 0.0344(8) 0.0028(6) 0.0016(6) -0.0020(5)
O2 0.0342(8) 0.0325(8) 0.0293(8) 0.0076(6) -0.0054(6) -0.0084(6)
O3 0.0282(7) 0.0394(9) 0.0375(9) 0.0165(7) 0.0051(6) 0.0024(6)
O4 0.0332(7) 0.0251(7) 0.0293(8) 0.0067(6) 0.0061(6) 0.0021(6)
O5 0.0292(7) 0.0249(7) 0.0357(8) 0.0012(6) -0.0004(6) -0.0014(6)
O6 0.0427(8) 0.0233(8) 0.0290(8) 0.0029(6) -0.0052(6) -0.0015(6)
O7 0.0422(8) 0.0327(8) 0.0276(8) 0.0061(7) -0.0037(6) -0.0104(7)
O8 0.0410(8) 0.0259(8) 0.0289(8) 0.0047(6) 0.0000(6) -0.0092(6)
Cl1 0.0652(4) 0.0478(4) 0.0441(4) 0.0179(3) 0.0038(3) -0.0037(3)
Cl2 0.0893(5) 0.0585(5) 0.0460(4) 0.0071(3) 0.0054(4) 0.0131(4)

loop_
_atom_type_symbol
_atom_type_description
_atom_type_scat_dispersion_real
_atom_type_scat_dispersion_imag
_atom_type_scat_source
C C 0.0033 0.0016 'International Tables Vol C Tables 4.2.6.8 and 6.1.1.4'
H H 0.0000 0.0000 'International Tables Vol C Tables 4.2.6.8 and 6.1.1.4'
N N 0.0061 0.0033 'International Tables Vol C Tables 4.2.6.8 and 6.1.1.4'
O O 0.0106 0.0060 'International Tables Vol C Tables 4.2.6.8 and 6.1.1.4'
Cl Cl 0.1484 0.1585 'International Tables Vol C Tables 4.2.6.8 and 6.1.1.4'
Co Co 0.3494 0.9721 'International Tables Vol C Tables 4.2.6.8 and 6.1.1.4'

loop_
_geom_angle_atom_site_label_1
_geom_angle_atom_site_label_2
_geom_angle_atom_site_label_3
_geom_angle
_geom_angle_site_symmetry_1
_geom_angle_site_symmetry_3
_geom_angle_publ_flag
N1 Co1 N3 176.52(6) . . ?
N1 Co1 N2 90.11(6) . . ?
N3 Co1 N2 90.00(6) . . ?
N1 Co1 N4 89.78(6) . . ?
N3 Co1 N4 90.17(6) . . ?
N2 Co1 N4 178.92(6) . . ?
C4 N1 C1 104.54(15) . . ?
C4 N1 Co1 127.60(13) . . ?
C1 N1 Co1 127.78(13) . . ?
C6 N2 C9 104.60(15) . . ?
C6 N2 Co1 127.97(12) . . ?
C9 N2 Co1 127.20(13) . . ?
C11 N3 C14 104.20(16) . . ?
C11 N3 Co1 127.93(13) . . ?
C14 N3 Co1 127.85(13) . . ?
C19 N4 C16 104.85(15) . . ?
C19 N4 Co1 127.90(13) . . ?
C16 N4 Co1 127.15(12) . . ?
C20 C1 N1 125.89(18) . . ?
C20 C1 C2 123.85(18) . . ?
N1 C1 C2 110.25(16) . . ?
C3 C2 C1 107.35(17) . . ?
C2 C3 C4 106.99(18) . . ?
N1 C4 C5 125.91(17) . . ?
N1 C4 C3 110.80(16) . . ?
C5 C4 C3 123.28(17) . . ?
C4 C5 C6 122.65(18) . . ?
C4 C5 C21 118.87(17) . . ?
C6 C5 C21 118.30(16) . . ?
N2 C6 C5 125.44(17) . . ?
N2 C6 C7 110.73(17) . . ?
C5 C6 C7 123.82(18) . . ?
C8 C7 C6 106.78(17) . . ?
C7 C8 C9 107.42(17) . . ?
C10 C9 N2 125.63(17) . . ?
C10 C9 C8 123.88(18) . . ?
N2 C9 C8 110.47(17) . . ?
C9 C10 C11 123.03(18) . . ?
C9 C10 C27 119.45(17) . . ?
C11 C10 C27 117.46(17) . . ?
N3 C11 C10 125.27(18) . . ?
N3 C11 C12 110.81(17) . . ?
C10 C11 C12 123.91(18) . . ?
C13 C12 C11 106.97(17) . . ?
C12 C13 C14 106.97(18) . . ?
C15 C14 N3 125.06(17) . . ?
C15 C14 C13 123.77(18) . . ?
N3 C14 C13 110.97(17) . . ?
C16 C15 C14 123.01(18) . . ?
C16 C15 C33 118.65(17) . . ?
C14 C15 C33 118.34(17) . . ?
C15 C16 N4 126.00(17) . . ?
C15 C16 C17 123.67(18) . . ?
N4 C16 C17 110.31(17) . . ?
C18 C17 C16 106.76(18) . . ?
C17 C18 C19 107.54(17) . . ?
N4 C19 C20 125.62(17) . . ?
N4 C19 C18 110.45(17) . . ?
C20 C19 C18 123.87(18) . . ?
C1 C20 C19 122.43(18) . . ?
C1 C20 C39 119.81(18) . . ?
C19 C20 C39 117.66(17) . . ?
C22 C21 C26 117.79(18) . . ?
C22 C21 C5 122.21(17) . . ?
C26 C21 C5 119.92(17) . . ?
C23 C22 C21 120.54(18) . . ?
C22 C23 C24 120.73(18) . . ?
C25 C24 C23 119.74(19) . . ?
C24 C25 C26 119.70(18) . . ?
O1 C26 C25 120.39(17) . . ?
O1 C26 C21 118.08(17) . . ?
C25 C26 C21 121.46(17) . . ?
C32 C27 C28 118.12(18) . . ?
C32 C27 C10 119.02(17) . . ?
C28 C27 C10 122.83(18) . . ?
C27 C28 C29 120.8(2) . . ?
C30 C29 C28 120.0(2) . . ?
C29 C30 C31 119.81(19) . . ?
C32 C31 C30 119.8(2) . . ?
O3 C32 C31 120.73(18) . . ?
O3 C32 C27 117.90(17) . . ?
C31 C32 C27 121.34(18) . . ?
C34 C33 C38 118.69(18) . . ?
C34 C33 C15 120.09(18) . . ?
C38 C33 C15 121.22(17) . . ?
C33 C34 C35 120.9(2) . . ?
C36 C35 C34 119.2(2) . . ?
C37 C36 C35 120.8(2) . . ?
C36 C37 C38 119.7(2) . . ?
O5 C38 C33 119.01(17) . . ?
O5 C38 C37 120.21(18) . . ?
C33 C38 C37 120.71(19) . . ?
C40 C39 C44 117.61(19) . . ?
C40 C39 C20 119.32(19) . . ?
C44 C39 C20 123.05(19) . . ?
C41 C40 C39 121.6(2) . . ?
C42 C41 C40 119.4(2) . . ?
C43 C42 C41 119.9(2) . . ?
C42 C43 C44 121.0(2) . . ?
O7 C44 C43 119.45(19) . . ?
O7 C44 C39 120.05(18) . . ?
C43 C44 C39 120.4(2) . . ?
O1 C45 C46 110.81(16) . . ?
O2 C46 C45 107.25(16) . . ?
O3 C47 C48 107.99(17) . . ?
O4 C48 C47 107.10(17) . . ?
O5 C49 C50 109.05(16) . . ?
O6 C50 C49 105.58(17) . . ?
O7 C51 C52 110.47(16) . . ?
O8 C52 C51 104.84(17) . . ?
O2 C53 C54 125.07(18) . . ?
O2 C53 C58 115.84(17) . . ?
C54 C53 C58 119.08(19) . . ?
C53 C54 C55 120.59(18) . . ?
O4 C55 C54 117.48(17) . . ?
O4 C55 C56 122.15(18) . . ?
C54 C55 C56 120.19(18) . . ?
O6 C56 C57 124.32(18) . . ?
O6 C56 C55 116.05(18) . . ?
C57 C56 C55 119.60(19) . . ?
C58 C57 C56 120.36(18) . . ?
O8 C58 C57 124.60(18) . . ?
O8 C58 C53 115.21(18) . . ?
C57 C58 C53 120.17(18) . . ?
Cl1 C59 Cl2 111.61(14) . . ?
C26 O1 C45 117.20(14) . . ?
C53 O2 C46 117.08(15) . . ?
C32 O3 C47 115.20(16) . . ?
C55 O4 C48 117.47(15) . . ?
C38 O5 C49 116.54(15) . . ?
C56 O6 C50 118.60(16) . . ?
C44 O7 C51 116.24(15) . . ?
C58 O8 C52 117.70(16) . . ?

loop_
_geom_bond_atom_site_label_1
_geom_bond_atom_site_label_2
_geom_bond_distance
_geom_bond_site_symmetry_2
_geom_bond_publ_flag
Co1 N1 1.9621(16) . ?
Co1 N3 1.9635(16) . ?
Co1 N2 1.9664(15) . ?
Co1 N4 1.9678(15) . ?
N1 C4 1.379(2) . ?
N1 C1 1.385(2) . ?
N2 C6 1.378(2) . ?
N2 C9 1.393(2) . ?
N3 C11 1.385(2) . ?
N3 C14 1.389(2) . ?
N4 C19 1.377(2) . ?
N4 C16 1.388(2) . ?
C1 C20 1.383(3) . ?
C1 C2 1.438(3) . ?
C2 C3 1.338(3) . ?
C3 C4 1.435(3) . ?
C4 C5 1.389(3) . ?
C5 C6 1.393(3) . ?
C5 C21 1.496(3) . ?
C6 C7 1.440(3) . ?
C7 C8 1.349(3) . ?
C8 C9 1.427(3) . ?
C9 C10 1.381(3) . ?
C10 C11 1.385(3) . ?
C10 C27 1.507(3) . ?
C11 C12 1.432(3) . ?
C12 C13 1.355(3) . ?
C13 C14 1.425(3) . ?
C14 C15 1.388(3) . ?
C15 C16 1.383(3) . ?
C15 C33 1.497(3) . ?
C16 C17 1.438(3) . ?
C17 C18 1.345(3) . ?
C18 C19 1.432(3) . ?
C19 C20 1.391(3) . ?
C20 C39 1.500(3) . ?
C21 C22 1.400(3) . ?
C21 C26 1.401(3) . ?
C22 C23 1.383(3) . ?
C23 C24 1.387(3) . ?
C24 C25 1.381(3) . ?
C25 C26 1.388(3) . ?
C26 O1 1.382(2) . ?
C27 C32 1.386(3) . ?
C27 C28 1.388(3) . ?
C28 C29 1.396(3) . ?
C29 C30 1.373(3) . ?
C30 C31 1.385(3) . ?
C31 C32 1.384(3) . ?
C32 O3 1.377(2) . ?
C33 C34 1.390(3) . ?
C33 C38 1.392(3) . ?
C34 C35 1.392(3) . ?
C35 C36 1.390(3) . ?
C36 C37 1.370(3) . ?
C37 C38 1.394(3) . ?
C38 O5 1.381(2) . ?
C39 C40 1.395(3) . ?
C39 C44 1.399(3) . ?
C40 C41 1.390(3) . ?
C41 C42 1.386(3) . ?
C42 C43 1.366(3) . ?
C43 C44 1.391(3) . ?
C44 O7 1.386(3) . ?
C45 O1 1.426(2) . ?
C45 C46 1.499(3) . ?
C46 O2 1.419(2) . ?
C47 O3 1.440(2) . ?
C47 C48 1.493(3) . ?
C48 O4 1.428(2) . ?
C49 O5 1.441(2) . ?
C49 C50 1.504(3) . ?
C50 O6 1.430(2) . ?
C51 O7 1.436(3) . ?
C51 C52 1.490(3) . ?
C52 O8 1.427(2) . ?
C53 O2 1.377(2) . ?
C53 C54 1.380(3) . ?
C53 C58 1.404(3) . ?
C54 C55 1.386(3) . ?
C55 O4 1.385(2) . ?
C55 C56 1.388(3) . ?
C56 O6 1.376(2) . ?
C56 C57 1.384(3) . ?
C57 C58 1.382(3) . ?
C58 O8 1.365(2) . ?
C59 Cl1 1.756(3) . ?
C59 Cl2 1.756(3) . ?
